data_7100446
loop_
_publ_author_name
'Shuxia Liu'
'Bo Gao'
'Dehui Li'
'Zhongmin Su'
'Chunyan Sun'
'Linhua Xie'
'Chundan Zhang'

_publ_section_title
;
A three-dimensional porous metal-organic framework
with the rutile topology constructed from triangular and distorted
octahedral building blocks
;
_journal_name_full 'Chemical Communications'
_journal_paper_doi 10.1039/b501477h
_journal_year 2005
_chemical_formula_sum 'C14 H18 N2 O7 Zn'
_chemical_formula_weight 391.67
_space_group_IT_number 14
_symmetry_cell_setting monoclinic
_symmetry_space_group_name_Hall '-P 2yn'
_symmetry_space_group_name_H-M 'P 1 21/n 1'
_cell_angle_alpha 90.00
_cell_angle_beta 98.4660(10)
_cell_angle_gamma 90.00
_cell_formula_units_Z 4
_cell_length_a 9.4550(6)
_cell_length_b 16.0074(11)
_cell_length_c 11.0347(7)
_cell_measurement_temperature 188(2)
_cell_volume 1651.90(19)
_diffrn_ambient_temperature 293(2)
_exptl_crystal_density_diffrn 1.575
_cod_original_sg_symbol_H-M 'P 21/n'
_cod_database_code 7100446

loop_
_symmetry_equiv_pos_as_xyz
'x, y, z'
'-x+1/2, y+1/2, -z+1/2'
'-x, -y, -z'
'x-1/2, -y-1/2, z-1/2'

loop_
_atom_site_label
_atom_site_type_symbol
_atom_site_fract_x
_atom_site_fract_y
_atom_site_fract_z
_atom_site_U_iso_or_equiv
_atom_site_adp_type
_atom_site_occupancy
_atom_site_symmetry_multiplicity
_atom_site_calc_flag
_atom_site_refinement_flags
_atom_site_disorder_assembly
_atom_site_disorder_group
Zn1 Zn 0.13113(3) 0.07995(2) 0.93129(3) 0.01765(13) Uani 1 1 d . . .
O1 O 0.2030(2) -0.00498(17) 1.0554(2) 0.0357(6) Uani 1 1 d . . .
O2 O -0.0457(2) 0.04746(15) 0.8253(2) 0.0257(5) Uani 1 1 d . . .
O3 O 0.2944(2) 0.06788(13) 0.8452(2) 0.0231(5) Uani 1 1 d . . .
O4 O 0.2177(2) 0.16975(15) 0.7147(2) 0.0282(5) Uani 1 1 d . . .
O5 O 0.0767(3) 0.17843(15) 1.0137(2) 0.0337(6) Uani 1 1 d . . .
O6 O 0.2868(3) 0.2375(2) 1.0022(3) 0.0568(9) Uani 1 1 d . . .
N1 N 0.1597(5) 0.3346(2) 0.7293(4) 0.0523(10) Uani 1 1 d . . .
C1 C 0.1696(3) -0.0443(2) 1.1446(3) 0.0219(6) Uani 1 1 d . . .
C2 C 0.3133(3) 0.12329(19) 0.7663(3) 0.0212(6) Uani 1 1 d . . .
C3 C 0.1718(4) 0.2348(2) 1.0411(3) 0.0295(8) Uani 1 1 d . . .
C4 C 0.2861(3) -0.09330(18) 1.2202(3) 0.0196(6) Uani 1 1 d . . .
C5 C 0.4269(3) -0.08377(19) 1.1982(3) 0.0194(6) Uani 1 1 d . . .
C6 C 0.4639(3) 0.13127(18) 0.7386(3) 0.0188(6) Uani 1 1 d . . .
C7 C 0.4963(3) 0.18917(19) 0.6525(3) 0.0211(6) Uani 1 1 d . . .
C8 C 0.1360(3) 0.3009(2) 1.1293(3) 0.0222(7) Uani 1 1 d . . .
C9 C 0.2548(3) -0.15034(19) 1.3072(3) 0.0222(7) Uani 1 1 d . . .
C10 C 0.1023(6) 0.3572(3) 0.6006(5) 0.0641(14) Uani 1 1 d . . .
H10A H 0.0846 0.4162 0.5953 0.096 Uiso 1 1 calc R . .
H10B H 0.0146 0.3276 0.5756 0.096 Uiso 1 1 calc R . .
H10C H 0.1707 0.3424 0.5480 0.096 Uiso 1 1 calc R . .
C11 C 0.2993(6) 0.3733(3) 0.7705(5) 0.0678(15) Uani 1 1 d . . .
H11A H 0.3667 0.3552 0.7188 0.102 Uiso 1 1 calc R . .
H11B H 0.3324 0.3571 0.8536 0.102 Uiso 1 1 calc R . .
H11C H 0.2901 0.4330 0.7661 0.102 Uiso 1 1 calc R . .
O7 O 0.0182(4) 0.5925(2) 0.1256(4) 0.0718(10) Uiso 0.634(10) 1 d P A 1
N2 N 0.2458(5) 0.5900(3) 0.0853(5) 0.0718(13) Uiso 0.634(10) 1 d PD A 1
C12 C 0.1121(7) 0.5545(5) 0.0751(7) 0.050(2) Uiso 0.634(10) 1 d PD A 1
C13 C 0.2804(14) 0.6628(6) 0.1552(11) 0.099(4) Uiso 0.634(10) 1 d PD A 1
C14 C 0.3556(9) 0.5394(6) 0.0365(8) 0.062(2) Uiso 0.634(10) 1 d PD A 1
O7' O 0.0182(4) 0.5925(2) 0.1256(4) 0.0718(10) Uiso 0.366(10) 1 d P A 2
N2' N 0.2458(5) 0.5900(3) 0.0853(5) 0.0718(13) Uiso 0.366(10) 1 d PD A 2
C12' C 0.1355(15) 0.6351(10) 0.1373(14) 0.072(5) Uiso 0.366(10) 1 d PD A 2
C13' C 0.344(2) 0.6653(10) 0.101(2) 0.099(7) Uiso 0.366(10) 1 d PD A 2
C14' C 0.264(3) 0.5174(11) 0.015(2) 0.134(10) Uiso 0.366(10) 1 d PD A 2
H1 H 0.446(4) -0.047(2) 1.139(3) 0.023(9) Uiso 1 1 d . . .
H2 H 0.415(4) 0.223(3) 0.604(4) 0.039(11) Uiso 1 1 d . . .
H3 H 0.162(4) -0.158(2) 1.323(3) 0.019(8) Uiso 1 1 d . . .
H4 H 0.089(4) 0.345(3) 0.775(4) 0.034(11) Uiso 1 1 d . . .
H5 H 0.180(5) 0.270(3) 0.736(4) 0.053(13) Uiso 1 1 d . . .

loop_
_atom_site_aniso_label
_atom_site_aniso_U_11
_atom_site_aniso_U_22
_atom_site_aniso_U_33
_atom_site_aniso_U_23
_atom_site_aniso_U_13
_atom_site_aniso_U_12
Zn1 0.01227(18) 0.0190(2) 0.0229(2) -0.00027(14) 0.00679(13) 0.00080(13)
O1 0.0231(12) 0.0502(16) 0.0355(15) 0.0221(12) 0.0106(11) 0.0107(11)
O2 0.0137(10) 0.0378(13) 0.0264(12) -0.0042(10) 0.0061(9) -0.0007(9)
O3 0.0191(10) 0.0196(11) 0.0338(13) 0.0029(9) 0.0144(10) 0.0014(8)
O4 0.0183(10) 0.0288(12) 0.0382(14) 0.0043(11) 0.0067(10) 0.0053(9)
O5 0.0309(13) 0.0283(13) 0.0448(16) -0.0176(11) 0.0148(11) -0.0029(10)
O6 0.0380(15) 0.064(2) 0.076(2) -0.0424(18) 0.0333(15) -0.0116(14)
N1 0.079(3) 0.0273(19) 0.052(2) 0.0070(17) 0.014(2) 0.0121(19)
C1 0.0168(14) 0.0254(16) 0.0240(17) -0.0006(13) 0.0050(12) 0.0010(12)
C2 0.0190(14) 0.0206(16) 0.0253(17) -0.0035(13) 0.0073(12) -0.0003(12)
C3 0.0279(16) 0.0312(18) 0.0302(19) -0.0098(15) 0.0073(14) 0.0024(14)
C4 0.0174(14) 0.0199(15) 0.0224(16) 0.0004(12) 0.0057(12) 0.0005(11)
C5 0.0182(14) 0.0183(14) 0.0231(16) 0.0017(13) 0.0083(12) -0.0021(11)
C6 0.0167(13) 0.0190(15) 0.0219(16) -0.0009(12) 0.0068(12) -0.0008(11)
C7 0.0188(14) 0.0223(15) 0.0227(16) 0.0016(13) 0.0040(12) 0.0007(12)
C8 0.0220(15) 0.0234(16) 0.0227(16) -0.0039(13) 0.0078(12) 0.0039(12)
C9 0.0178(14) 0.0224(16) 0.0283(18) 0.0011(13) 0.0094(13) -0.0015(12)
C10 0.086(4) 0.044(3) 0.058(3) 0.004(2) -0.006(3) 0.004(3)
C11 0.096(4) 0.035(3) 0.067(3) -0.002(2) -0.006(3) 0.006(3)

loop_
_geom_bond_atom_site_label_1
_geom_bond_atom_site_label_2
_geom_bond_distance
_geom_bond_site_symmetry_2
_geom_bond_publ_flag
Zn1 O5 1.927(2) . ?
Zn1 O3 1.938(2) . ?
Zn1 O2 1.964(2) . ?
Zn1 O1 1.978(2) . ?
O1 C1 1.248(4) . ?
O2 C1 1.265(4) 3_557 ?
O3 C2 1.273(4) . ?
O4 C2 1.242(4) . ?
O5 C3 1.278(4) . ?
O6 C3 1.227(4) . ?
N1 C11 1.469(7) . ?
N1 C10 1.487(6) . ?
N1 H4 0.91(4) . ?
N1 H5 1.05(5) . ?
C1 O2 1.265(4) 3_557 ?
C1 C4 1.502(4) . ?
C2 C6 1.505(4) . ?
C3 C8 1.509(4) . ?
C4 C9 1.388(4) . ?
C4 C5 1.396(4) . ?
C5 C6 1.385(4) 3_657 ?
C5 H1 0.91(4) . ?
C6 C5 1.385(4) 3_657 ?
C6 C7 1.393(4) . ?
C7 C8 1.391(4) 4_665 ?
C7 H2 1.03(4) . ?
C8 C7 1.391(4) 4_566 ?
C8 C9 1.397(5) 2_557 ?
C9 C8 1.397(4) 2_547 ?
C9 H3 0.93(3) . ?
C10 H10A 0.9600 . ?
C10 H10B 0.9600 . ?
C10 H10C 0.9600 . ?
C11 H11A 0.9600 . ?
C11 H11B 0.9600 . ?
C11 H11C 0.9600 . ?
O7 C12 1.271(8) . ?
N2 C12 1.374(7) . ?
N2 C13 1.409(8) . ?
N2 C14 1.479(7) . ?
